data_1553341
loop_
_publ_author_name
'Deans, Bianca J.'
'Kilah, Nathan L.'
'Jordan, Gregory J.'
'Bissember, Alex C.'
'Smith, Jason A.'

_publ_section_title
;
 Arbutin Derivatives Isolated from Ancient Proteaceae: Potential
 Phytochemical Markers Present in Bellendena, Cenarrhenes, and Persoonia
 Genera.
;
_journal_issue 5
_journal_name_full 'Journal of natural products'
_journal_page_first 1241
_journal_page_last 1251
_journal_paper_doi 10.1021/acs.jnatprod.7b01038
_journal_volume 81
_journal_year 2018
_chemical_absolute_configuration rm
_chemical_formula_moiety 'C22 H28 O11'
_chemical_formula_sum 'C22 H28 O11'
_chemical_formula_weight 468.44
_space_group_crystal_system monoclinic
_space_group_IT_number 4
_space_group_name_Hall 'P 2yb'
_space_group_name_H-M_alt 'P 1 21 1'
_atom_sites_solution_hydrogens mixed
_atom_sites_solution_primary iterative
_audit_creation_date 2017-08-30
_audit_creation_method
;
Olex2 1.2
(compiled 2017.08.10 svn.r3461 for OlexSys, GUI svn.r5381)
;
_cell_angle_alpha 90
_cell_angle_beta 100.84(3)
_cell_angle_gamma 90
_cell_formula_units_Z 2
_cell_length_a 14.958(3)
_cell_length_b 4.7540(10)
_cell_length_c 15.974(3)
_cell_measurement_reflns_used 6280
_cell_measurement_temperature 100
_cell_measurement_theta_max 31.729
_cell_measurement_theta_min 1.712
_cell_volume 1115.6(4)
_computing_cell_refinement 'SAINT v8.34A (Bruker, 2013)'
_computing_data_collection 'APEX3 v2016.1-0 (Bruker, 2016)'
_computing_data_reduction 'SAINT v8.34A (Bruker, 2013)'
_computing_molecular_graphics 'Olex2 (Dolomanov et al., 2009)'
_computing_publication_material 'Olex2 (Dolomanov et al., 2009)'
_computing_structure_refinement 'ShelXL (Sheldrick, 2015)'
_computing_structure_solution
;
Superflip (Palatinus & Chapuis, 2007;Palatinus & van der Lee, 2008;
Palatinus et al., 2012)
;
_diffrn_ambient_temperature 100
_diffrn_detector 'CMOS area detector'
_diffrn_measured_fraction_theta_full 0.992
_diffrn_measured_fraction_theta_max 0.839
_diffrn_measurement_device 'fixed-chi three-circle diffractometer'
_diffrn_measurement_device_type 'ADSC Quantum 210r'
_diffrn_measurement_method 'Phi Scan'
_diffrn_radiation_collimation 'focusing mirrors'
_diffrn_radiation_monochromator 'Silicon Double Crystal'
_diffrn_radiation_probe x-ray
_diffrn_radiation_type MoK\a
_diffrn_radiation_wavelength 0.71073
_diffrn_reflns_av_R_equivalents 0.0567
_diffrn_reflns_av_unetI/netI 0.0523
_diffrn_reflns_Laue_measured_fraction_full 0.992
_diffrn_reflns_Laue_measured_fraction_max 0.839
_diffrn_reflns_limit_h_max 22
_diffrn_reflns_limit_h_min -22
_diffrn_reflns_limit_k_max 6
_diffrn_reflns_limit_k_min -6
_diffrn_reflns_limit_l_max 23
_diffrn_reflns_limit_l_min -23
_diffrn_reflns_number 20826
_diffrn_reflns_point_group_measured_fraction_full 0.987
_diffrn_reflns_point_group_measured_fraction_max 0.833
_diffrn_reflns_theta_full 26.000
_diffrn_reflns_theta_max 31.729
_diffrn_reflns_theta_min 1.712
_diffrn_source 'Incoatec I\mS Cu microsource'
_exptl_absorpt_coefficient_mu 0.113
_exptl_absorpt_correction_type none
_exptl_crystal_colour colourless
_exptl_crystal_colour_primary colourless
_exptl_crystal_density_diffrn 1.394
_exptl_crystal_description needle
_exptl_crystal_F_000 496
_exptl_crystal_size_max 0.08
_exptl_crystal_size_mid 0.01
_exptl_crystal_size_min 0.01
_refine_diff_density_max 0.322
_refine_diff_density_min -0.249
_refine_diff_density_rms 0.060
_refine_ls_abs_structure_details
;
 Flack x determined using 1887 quotients [(I+)-(I-)]/[(I+)+(I-)]
 (Parsons, Flack and Wagner, Acta Cryst. B69 (2013) 249-259).
;
_refine_ls_abs_structure_Flack 0.2(5)
_refine_ls_extinction_coef 0.199(13)
_refine_ls_extinction_expression Fc^*^=kFc[1+0.001xFc^2^\l^3^/sin(2\q)]^-1/4^
_refine_ls_extinction_method 'SHELXL-2014/7 (Sheldrick 2014'
_refine_ls_goodness_of_fit_ref 1.028
_refine_ls_hydrogen_treatment mixed
_refine_ls_matrix_type full
_refine_ls_number_parameters 321
_refine_ls_number_reflns 6280
_refine_ls_number_restraints 1
_refine_ls_restrained_S_all 1.028
_refine_ls_R_factor_all 0.0657
_refine_ls_R_factor_gt 0.0492
_refine_ls_shift/su_max 0.000
_refine_ls_shift/su_mean 0.000
_refine_ls_structure_factor_coef Fsqd
_refine_ls_weighting_details 'w=1/[\s^2^(Fo^2^)+(0.0598P)^2^+0.2763P] where P=(Fo^2^+2Fc^2^)/3'
_refine_ls_weighting_scheme calc
_refine_ls_wR_factor_gt 0.1141
_refine_ls_wR_factor_ref 0.1229
_reflns_Friedel_coverage 0.792
_reflns_Friedel_fraction_full 0.981
_reflns_Friedel_fraction_max 0.824
_reflns_number_gt 5127
_reflns_number_total 6280
_reflns_threshold_expression 'I > 2\s(I)'
_cod_data_source_file np7b01038_si_006.cif
_cod_data_source_block Compound8
_cod_database_code 1553341
_shelx_shelxl_version_number 2014/7
_shelx_space_group_comment
;
The symmetry employed for this shelxl refinement is uniquely defined
by the following loop, which should always be used as a source of
symmetry information in preference to the above space-group names.
They are only intended as comments.
;
_shelx_estimated_absorpt_t_max 0.999
_shelx_estimated_absorpt_t_min 0.991
_olex2_refinement_description
;
1. Fixed Uiso
 At 1.2 times of:
  All C(H) groups, All C(H,H) groups
 At 1.5 times of:
  All C(H,H,H) groups
2.a Ternary CH refined with riding coordinates:
 C4(H4A), C1(H1), C2(H2), C5(H5A), C3(H3A)
2.b Secondary CH2 refined with riding coordinates:
 C6(H6A,H6B), C22(H22A,H22B), C17(H17A,H17B)
2.c Aromatic/amide H refined with riding coordinates:
 C12(H12), C8(H8), C9(H9), C11(H11A), C21(H21), C16(H16)
2.d Idealised Me refined as rotating group:
 C15(H15A,H15B,H15C), C20(H20A,H20B,H20C)
;
_olex2_submission_special_instructions 'No special instructions were received'

loop_
_space_group_symop_operation_xyz
'x, y, z'
'-x, y+1/2, -z'

loop_
_atom_site_label
_atom_site_type_symbol
_atom_site_fract_x
_atom_site_fract_y
_atom_site_fract_z
_atom_site_U_iso_or_equiv
_atom_site_adp_type
_atom_site_occupancy
_atom_site_site_symmetry_order
_atom_site_calc_flag
_atom_site_refinement_flags_posn
O1 O 0.74601(11) 0.2460(4) 0.93244(11) 0.0201(4) Uani 1 1 d .
O3 O 0.54279(12) 0.1661(4) 1.02624(11) 0.0209(4) Uani 1 1 d .
O4 O 0.67503(13) 0.3416(4) 1.16664(11) 0.0222(4) Uani 1 1 d .
O2 O 0.61741(12) -0.0064(4) 0.88390(11) 0.0215(4) Uani 1 1 d .
O5 O 0.80616(12) 0.7143(4) 1.11824(11) 0.0232(4) Uani 1 1 d .
O6 O 0.87827(12) 0.5949(5) 0.87705(12) 0.0268(4) Uani 1 1 d .
O11 O 1.36581(17) 1.3432(5) 0.76770(14) 0.0346(5) Uani 1 1 d .
O7 O 0.53910(17) 0.0586(6) 0.53118(13) 0.0379(5) Uani 1 1 d .
O9 O 1.09423(17) 0.8712(8) 0.63325(14) 0.0545(8) Uani 1 1 d .
O10 O 1.11087(17) 0.7460(8) 0.50134(14) 0.0528(7) Uani 1 1 d .
C4 C 0.77955(17) 0.4613(5) 1.07273(15) 0.0195(5) Uani 1 1 d .
H4A H 0.8186 0.3019 1.0990 0.023 Uiso 1 1 calc R
C1 C 0.65117(16) 0.2284(6) 0.93219(15) 0.0193(4) Uani 1 1 d .
H1 H 0.6192 0.4036 0.9082 0.023 Uiso 1 1 calc R
C2 C 0.63698(15) 0.1765(5) 1.02255(15) 0.0181(4) Uani 1 1 d .
H2 H 0.6658 -0.0067 1.0432 0.022 Uiso 1 1 calc R
C5 C 0.78544(16) 0.4891(6) 0.97821(15) 0.0198(5) Uani 1 1 d .
H5A H 0.7523 0.6619 0.9538 0.024 Uiso 1 1 calc R
C3 C 0.68057(16) 0.4097(5) 1.08100(15) 0.0189(5) Uani 1 1 d .
H3A H 0.6454 0.5867 1.0650 0.023 Uiso 1 1 calc R
C7 C 0.59955(17) 0.0229(6) 0.79569(15) 0.0219(5) Uani 1 1 d .
C6 C 0.88234(16) 0.4982(6) 0.96393(15) 0.0237(5) Uani 1 1 d .
H6A H 0.9191 0.6290 1.0048 0.028 Uiso 1 1 calc R
H6B H 0.9102 0.3088 0.9717 0.028 Uiso 1 1 calc R
C10 C 0.5585(2) 0.0416(7) 0.62011(16) 0.0292(6) Uani 1 1 d .
C12 C 0.64490(19) 0.2107(7) 0.75227(17) 0.0295(6) Uani 1 1 d .
H12 H 0.6901 0.3322 0.7826 0.035 Uiso 1 1 calc R
C13 C 0.94996(18) 0.5452(8) 0.84201(17) 0.0320(7) Uani 1 1 d .
C8 C 0.53404(19) -0.1557(7) 0.75199(17) 0.0275(5) Uani 1 1 d .
H8 H 0.5033 -0.2844 0.7822 0.033 Uiso 1 1 calc R
C9 C 0.5135(2) -0.1456(7) 0.66344(17) 0.0316(6) Uani 1 1 d .
H9 H 0.4685 -0.2673 0.6329 0.038 Uiso 1 1 calc R
C11 C 0.6235(2) 0.2196(7) 0.66355(17) 0.0331(6) Uani 1 1 d .
H11A H 0.6538 0.3488 0.6331 0.040 Uiso 1 1 calc R
C22 C 1.3268(3) 1.3742(7) 0.6799(2) 0.0408(8) Uani 1 1 d .
H22A H 1.3723 1.3216 0.6449 0.049 Uiso 1 1 calc R
H22B H 1.3100 1.5736 0.6679 0.049 Uiso 1 1 calc R
C19 C 1.2188(2) 1.0622(8) 0.58130(19) 0.0382(7) Uani 1 1 d .
C21 C 1.2444(2) 1.1941(7) 0.65580(19) 0.0365(7) Uani 1 1 d .
H21 H 1.2069 1.1710 0.6971 0.044 Uiso 1 1 calc R
C14 C 0.9399(2) 0.6606(8) 0.75423(18) 0.0362(7) Uani 1 1 d .
C16 C 1.0073(2) 0.6077(10) 0.7134(2) 0.0486(10) Uani 1 1 d .
H16 H 1.0572 0.5038 0.7439 0.058 Uiso 1 1 calc R
C18 C 1.1367(2) 0.8768(10) 0.56624(18) 0.0414(8) Uani 1 1 d .
C15 C 0.8560(2) 0.8336(11) 0.7217(2) 0.0494(9) Uani 1 1 d .
H15A H 0.8026 0.7101 0.7104 0.074 Uiso 1 1 calc GR
H15B H 0.8629 0.9292 0.6690 0.074 Uiso 1 1 calc GR
H15C H 0.8480 0.9738 0.7647 0.074 Uiso 1 1 calc GR
C17 C 1.0138(3) 0.6933(13) 0.6244(2) 0.0596(13) Uani 1 1 d .
H17A H 1.0203 0.5261 0.5891 0.072 Uiso 1 1 calc R
H17B H 0.9587 0.7987 0.5974 0.072 Uiso 1 1 calc R
C20 C 1.2688(3) 1.0789(12) 0.5084(2) 0.0582(12) Uani 1 1 d .
H20A H 1.2327 1.1870 0.4618 0.087 Uiso 1 1 calc GR
H20B H 1.2789 0.8886 0.4885 0.087 Uiso 1 1 calc GR
H20C H 1.3276 1.1719 0.5274 0.087 Uiso 1 1 calc GR
H7 H 0.522(3) -0.114(12) 0.518(3) 0.065(15) Uiso 1 1 d .
H5 H 0.860(3) 0.738(9) 1.117(2) 0.030(9) Uiso 1 1 d .
H3 H 0.522(3) -0.010(10) 1.003(3) 0.038(10) Uiso 1 1 d .
H4 H 0.663(3) 0.487(11) 1.194(3) 0.049(12) Uiso 1 1 d .
H11 H 1.350(3) 1.478(12) 0.794(3) 0.058(14) Uiso 1 1 d .
O8 O 1.01619(16) 0.4217(8) 0.87958(15) 0.0589(10) Uani 1 1 d .

loop_
_atom_site_aniso_label
_atom_site_aniso_U_11
_atom_site_aniso_U_22
_atom_site_aniso_U_33
_atom_site_aniso_U_23
_atom_site_aniso_U_13
_atom_site_aniso_U_12
O1 0.0178(8) 0.0217(8) 0.0208(7) -0.0006(7) 0.0035(6) 0.0010(7)
O3 0.0168(8) 0.0203(9) 0.0257(8) -0.0017(7) 0.0042(7) -0.0016(7)
O4 0.0296(9) 0.0198(8) 0.0183(8) -0.0011(7) 0.0071(7) -0.0017(8)
O2 0.0257(8) 0.0211(9) 0.0169(7) -0.0003(7) 0.0019(7) -0.0022(7)
O5 0.0187(8) 0.0260(9) 0.0246(8) -0.0055(8) 0.0033(7) -0.0052(8)
O6 0.0184(8) 0.0386(11) 0.0244(9) 0.0075(8) 0.0062(7) 0.0027(8)
O11 0.0505(13) 0.0222(10) 0.0363(11) 0.0005(9) 0.0217(10) 0.0021(10)
O7 0.0564(14) 0.0372(13) 0.0182(9) 0.0017(9) 0.0023(9) -0.0021(11)
O9 0.0408(13) 0.098(2) 0.0272(11) 0.0013(13) 0.0138(10) -0.0136(15)
O10 0.0463(14) 0.088(2) 0.0252(10) -0.0010(13) 0.0089(10) -0.0079(15)
C4 0.0179(10) 0.0202(11) 0.0195(10) -0.0001(9) 0.0014(8) 0.0008(9)
C1 0.0182(10) 0.0188(11) 0.0200(10) 0.0001(9) 0.0015(8) -0.0007(9)
C2 0.0156(10) 0.0180(10) 0.0206(10) 0.0018(9) 0.0033(8) -0.0006(8)
C5 0.0162(10) 0.0229(12) 0.0199(10) 0.0012(9) 0.0024(8) -0.0001(9)
C3 0.0186(10) 0.0192(11) 0.0189(10) 0.0022(9) 0.0037(8) 0.0007(9)
C7 0.0219(11) 0.0243(12) 0.0192(10) -0.0002(9) 0.0032(9) 0.0024(10)
C6 0.0175(10) 0.0336(14) 0.0195(10) 0.0017(10) 0.0025(9) -0.0007(10)
C10 0.0348(14) 0.0319(15) 0.0199(11) -0.0007(11) 0.0026(10) 0.0049(12)
C12 0.0308(13) 0.0348(15) 0.0224(11) 0.0025(11) 0.0032(10) -0.0078(12)
C13 0.0184(11) 0.0530(19) 0.0254(12) 0.0061(13) 0.0060(10) 0.0025(13)
C8 0.0297(13) 0.0287(13) 0.0231(11) -0.0004(11) 0.0021(10) -0.0040(11)
C9 0.0345(14) 0.0347(15) 0.0231(12) -0.0034(12) -0.0010(11) -0.0038(13)
C11 0.0382(15) 0.0390(16) 0.0232(12) 0.0048(12) 0.0088(11) -0.0065(14)
C22 0.063(2) 0.0313(16) 0.0337(15) 0.0041(13) 0.0248(15) 0.0006(15)
C19 0.0413(16) 0.0489(19) 0.0267(13) 0.0088(13) 0.0125(12) 0.0092(15)
C21 0.0451(16) 0.0375(17) 0.0304(13) 0.0063(13) 0.0161(12) 0.0113(14)
C14 0.0264(13) 0.057(2) 0.0248(12) 0.0059(13) 0.0038(11) -0.0064(13)
C16 0.0288(15) 0.089(3) 0.0287(14) 0.0074(17) 0.0065(12) -0.0015(17)
C18 0.0360(15) 0.068(2) 0.0215(12) 0.0066(14) 0.0085(11) 0.0072(16)
C15 0.0372(17) 0.075(3) 0.0356(15) 0.0213(18) 0.0052(13) 0.0038(18)
C17 0.0374(17) 0.113(4) 0.0291(15) 0.010(2) 0.0072(13) -0.017(2)
C20 0.061(2) 0.088(3) 0.0315(16) -0.0065(19) 0.0231(16) -0.014(2)
O8 0.0310(12) 0.111(3) 0.0378(12) 0.0306(15) 0.0157(10) 0.0341(14)

loop_
_atom_type_symbol
_atom_type_description
_atom_type_scat_dispersion_real
_atom_type_scat_dispersion_imag
_atom_type_scat_source
C C 0.0033 0.0016 'International Tables Vol C Tables 4.2.6.8 and 6.1.1.4'
H H 0.0000 0.0000 'International Tables Vol C Tables 4.2.6.8 and 6.1.1.4'
O O 0.0106 0.0060 'International Tables Vol C Tables 4.2.6.8 and 6.1.1.4'

loop_
_geom_angle_atom_site_label_1
_geom_angle_atom_site_label_2
_geom_angle_atom_site_label_3
_geom_angle
C1 O1 C5 111.34(18)
C2 O3 H3 106(2)
C3 O4 H4 112(3)
C7 O2 C1 117.4(2)
C4 O5 H5 107(3)
C13 O6 C6 117.2(2)
C22 O11 H11 109(3)
C10 O7 H7 101(3)
C18 O9 C17 116.1(3)
O5 C4 H4A 109.9
O5 C4 C5 111.6(2)
O5 C4 C3 105.88(19)
C5 C4 H4A 109.9
C3 C4 H4A 109.9
C3 C4 C5 109.52(19)
O1 C1 H1 110.9
O1 C1 C2 108.98(18)
O2 C1 O1 107.8(2)
O2 C1 H1 110.9
O2 C1 C2 107.1(2)
C2 C1 H1 110.9
O3 C2 C1 111.21(18)
O3 C2 H2 109.0
O3 C2 C3 108.35(19)
C1 C2 H2 109.0
C3 C2 C1 110.3(2)
C3 C2 H2 109.0
O1 C5 C4 109.77(19)
O1 C5 H5A 109.7
O1 C5 C6 105.1(2)
C4 C5 H5A 109.7
C6 C5 C4 112.67(19)
C6 C5 H5A 109.7
O4 C3 C4 110.58(19)
O4 C3 C2 109.3(2)
O4 C3 H3A 108.3
C4 C3 H3A 108.3
C2 C3 C4 112.0(2)
C2 C3 H3A 108.3
C12 C7 O2 123.6(2)
C8 C7 O2 115.6(2)
C8 C7 C12 120.7(2)
O6 C6 C5 106.53(19)
O6 C6 H6A 110.4
O6 C6 H6B 110.4
C5 C6 H6A 110.4
C5 C6 H6B 110.4
H6A C6 H6B 108.6
C9 C10 O7 121.3(3)
C11 C10 O7 118.0(3)
C11 C10 C9 120.7(2)
C7 C12 H12 120.4
C7 C12 C11 119.2(3)
C11 C12 H12 120.4
O6 C13 C14 112.8(2)
O8 C13 O6 122.1(3)
O8 C13 C14 125.1(3)
C7 C8 H8 120.2
C7 C8 C9 119.5(3)
C9 C8 H8 120.2
C10 C9 C8 119.8(3)
C10 C9 H9 120.1
C8 C9 H9 120.1
C10 C11 C12 120.0(3)
C10 C11 H11A 120.0
C12 C11 H11A 120.0
O11 C22 H22A 109.4
O11 C22 H22B 109.4
O11 C22 C21 111.1(3)
H22A C22 H22B 108.0
C21 C22 H22A 109.4
C21 C22 H22B 109.4
C21 C19 C18 120.7(3)
C21 C19 C20 124.4(4)
C18 C19 C20 114.9(3)
C22 C21 H21 117.1
C19 C21 C22 125.8(3)
C19 C21 H21 117.1
C13 C14 C15 117.1(3)
C16 C14 C13 116.3(3)
C16 C14 C15 126.5(3)
C14 C16 H16 116.3
C14 C16 C17 127.3(4)
C17 C16 H16 116.3
O9 C18 C19 112.4(3)
O10 C18 O9 123.4(4)
O10 C18 C19 124.2(3)
C14 C15 H15A 109.5
C14 C15 H15B 109.5
C14 C15 H15C 109.5
H15A C15 H15B 109.5
H15A C15 H15C 109.5
H15B C15 H15C 109.5
O9 C17 C16 105.3(3)
O9 C17 H17A 110.7
O9 C17 H17B 110.7
C16 C17 H17A 110.7
C16 C17 H17B 110.7
H17A C17 H17B 108.8
C19 C20 H20A 109.5
C19 C20 H20B 109.5
C19 C20 H20C 109.5
H20A C20 H20B 109.5
H20A C20 H20C 109.5
H20B C20 H20C 109.5

loop_
_geom_bond_atom_site_label_1
_geom_bond_atom_site_label_2
_geom_bond_distance
O1 C1 1.420(3)
O1 C5 1.434(3)
O3 C2 1.422(3)
O3 H3 0.95(5)
O4 C3 1.423(3)
O4 H4 0.86(5)
O2 C1 1.396(3)
O2 C7 1.391(3)
O5 C4 1.423(3)
O5 H5 0.81(4)
O6 C6 1.452(3)
O6 C13 1.321(3)
O11 C22 1.422(4)
O11 H11 0.82(5)
O7 C10 1.398(3)
O7 H7 0.87(5)
O9 C18 1.344(4)
O9 C17 1.456(5)
O10 C18 1.208(4)
C4 H4A 1.0000
C4 C5 1.535(3)
C4 C3 1.531(3)
C1 H1 1.0000
C1 C2 1.518(3)
C2 H2 1.0000
C2 C3 1.515(3)
C5 H5A 1.0000
C5 C6 1.510(3)
C3 H3A 1.0000
C7 C12 1.384(4)
C7 C8 1.382(4)
C6 H6A 0.9900
C6 H6B 0.9900
C10 C9 1.379(4)
C10 C11 1.374(4)
C12 H12 0.9500
C12 C11 1.394(4)
C13 C14 1.487(4)
C13 O8 1.209(4)
C8 H8 0.9500
C8 C9 1.391(4)
C9 H9 0.9500
C11 H11A 0.9500
C22 H22A 0.9900
C22 H22B 0.9900
C22 C21 1.490(5)
C19 C21 1.336(5)
C19 C18 1.493(5)
C19 C20 1.500(5)
C21 H21 0.9500
C14 C16 1.324(5)
C14 C15 1.509(5)
C16 H16 0.9500
C16 C17 1.499(5)
C15 H15A 0.9800
C15 H15B 0.9800
C15 H15C 0.9800
C17 H17A 0.9900
C17 H17B 0.9900
C20 H20A 0.9800
C20 H20B 0.9800
C20 H20C 0.9800

loop_
_geom_torsion_atom_site_label_1
_geom_torsion_atom_site_label_2
_geom_torsion_atom_site_label_3
_geom_torsion_atom_site_label_4
_geom_torsion
O1 C1 C2 O3 178.1(2)
O1 C1 C2 C3 57.9(3)
O1 C5 C6 O6 74.6(3)
O3 C2 C3 O4 64.3(2)
O3 C2 C3 C4 -172.81(19)
O2 C1 C2 O3 -65.5(2)
O2 C1 C2 C3 174.32(19)
O2 C7 C12 C11 178.5(3)
O2 C7 C8 C9 -178.4(3)
O5 C4 C5 O1 -171.79(19)
O5 C4 C5 C6 71.4(3)
O5 C4 C3 O4 -68.2(2)
O5 C4 C3 C2 169.63(19)
O6 C13 C14 C16 -176.9(4)
O6 C13 C14 C15 5.0(5)
O11 C22 C21 C19 -144.4(3)
O7 C10 C9 C8 -179.6(3)
O7 C10 C11 C12 179.8(3)
C4 C5 C6 O6 -165.9(2)
C1 O1 C5 C4 65.2(2)
C1 O1 C5 C6 -173.37(19)
C1 O2 C7 C12 27.8(4)
C1 O2 C7 C8 -154.0(2)
C1 C2 C3 O4 -173.79(19)
C1 C2 C3 C4 -50.9(2)
C5 O1 C1 O2 177.77(18)
C5 O1 C1 C2 -66.3(2)
C5 C4 C3 O4 171.3(2)
C5 C4 C3 C2 49.2(3)
C3 C4 C5 O1 -54.9(2)
C3 C4 C5 C6 -171.7(2)
C7 O2 C1 O1 -80.3(2)
C7 O2 C1 C2 162.54(19)
C7 C12 C11 C10 -0.5(5)
C7 C8 C9 C10 0.1(5)
C6 O6 C13 C14 -178.2(3)
C6 O6 C13 O8 0.8(5)
C12 C7 C8 C9 -0.2(4)
C13 O6 C6 C5 -161.3(3)
C13 C14 C16 C17 178.7(4)
C8 C7 C12 C11 0.4(5)
C9 C10 C11 C12 0.5(5)
C11 C10 C9 C8 -0.3(5)
C21 C19 C18 O9 2.0(5)
C21 C19 C18 O10 -178.1(4)
C14 C16 C17 O9 119.1(5)
C18 O9 C17 C16 152.6(4)
C18 C19 C21 C22 177.2(3)
C15 C14 C16 C17 -3.5(7)
C17 O9 C18 O10 0.6(6)
C17 O9 C18 C19 -179.5(3)
C20 C19 C21 C22 -1.1(6)
C20 C19 C18 O9 -179.6(3)
C20 C19 C18 O10 0.3(6)
O8 C13 C14 C16 4.1(6)
O8 C13 C14 C15 -174.0(4)
